data_4500827
loop_
_publ_author_name
'Adelani, Pius O.'
'Oliver, Allen G.'
'Albrecht-Schmitt, Thomas E.'

_publ_section_title
;
 Layered and Three-Dimensional Framework Cesium and Barium Uranyl
 Carboxyphenylphosphonates
;
_journal_issue 7
_journal_name_full 'Crystal Growth &amp; Design'
_journal_page_first 3072
_journal_paper_doi 10.1021/cg200337w
_journal_volume 11
_journal_year 2011
_chemical_formula_moiety 'C56 H32 Cs4 O59 P8 U6'
_chemical_formula_sum 'C56 H32 Cs4 O59 P8 U6'
_chemical_formula_weight 3856.40
_chemical_name_systematic
; 
 ? 
;
_space_group_IT_number 2
_symmetry_cell_setting triclinic
_symmetry_space_group_name_Hall '-P 1'
_symmetry_space_group_name_H-M 'P -1'
_atom_sites_solution_hydrogens geom
_atom_sites_solution_primary direct
_atom_sites_solution_secondary difmap
_audit_creation_method SHELXL-97
_cell_angle_alpha 85.0190(10)
_cell_angle_beta 88.3030(10)
_cell_angle_gamma 88.2520(10)
_cell_formula_units_Z 2
_cell_length_a 14.1905(12)
_cell_length_b 15.1412(13)
_cell_length_c 21.4178(18)
_cell_measurement_reflns_used 5982
_cell_measurement_temperature 100(2)
_cell_measurement_theta_max 23.94
_cell_measurement_theta_min 3.02
_cell_volume 4580.7(7)
_computing_cell_refinement 'Bruker SAINT'
_computing_data_collection 'Bruker APEX2'
_computing_data_reduction 'Bruker SAINT'
_computing_molecular_graphics 'Bruker SHELXTL'
_computing_publication_material 'Bruker SHELXTL'
_computing_structure_refinement 'SHELXL-97 (Sheldrick, 1997)'
_computing_structure_solution 'SHELXS-97 (Sheldrick, 1990)'
_diffrn_ambient_temperature 100(2)
_diffrn_measured_fraction_theta_full 0.998
_diffrn_measured_fraction_theta_max 0.998
_diffrn_measurement_device_type 'Bruker APEX-II CCD'
_diffrn_measurement_method '\f and \w scans'
_diffrn_radiation_monochromator graphite
_diffrn_radiation_source 'fine-focus sealed tube'
_diffrn_radiation_type MoK\a
_diffrn_radiation_wavelength 0.71073
_diffrn_reflns_av_R_equivalents 0.0824
_diffrn_reflns_av_sigmaI/netI 0.1087
_diffrn_reflns_limit_h_max 16
_diffrn_reflns_limit_h_min -16
_diffrn_reflns_limit_k_max 17
_diffrn_reflns_limit_k_min -17
_diffrn_reflns_limit_l_max 24
_diffrn_reflns_limit_l_min -24
_diffrn_reflns_number 41191
_diffrn_reflns_theta_full 23.99
_diffrn_reflns_theta_max 23.99
_diffrn_reflns_theta_min 1.35
_diffrn_standards_number 0
_exptl_absorpt_coefficient_mu 12.382
_exptl_absorpt_correction_T_max 0.2807
_exptl_absorpt_correction_T_min 0.2296
_exptl_absorpt_correction_type multi-scan
_exptl_absorpt_process_details SHELXPREP
_exptl_crystal_colour yellow
_exptl_crystal_density_diffrn 2.796
_exptl_crystal_density_method 'not measured'
_exptl_crystal_description tablet
_exptl_crystal_F_000 3464
_exptl_crystal_size_max 0.060
_exptl_crystal_size_mid 0.025
_exptl_crystal_size_min 0.024
_refine_diff_density_max 3.444
_refine_diff_density_min -3.190
_refine_diff_density_rms 0.255
_refine_ls_extinction_method none
_refine_ls_goodness_of_fit_ref 0.912
_refine_ls_hydrogen_treatment constr
_refine_ls_matrix_type full
_refine_ls_number_parameters 1198
_refine_ls_number_reflns 14346
_refine_ls_number_restraints 850
_refine_ls_restrained_S_all 0.893
_refine_ls_R_factor_all 0.0710
_refine_ls_R_factor_gt 0.0396
_refine_ls_shift/su_max 0.001
_refine_ls_shift/su_mean 0.000
_refine_ls_structure_factor_coef Fsqd
_refine_ls_weighting_details 'calc w=1/[\s^2^(Fo^2^)+(0.0185P)^2^+0.0000P] where P=(Fo^2^+2Fc^2^)/3'
_refine_ls_weighting_scheme calc
_refine_ls_wR_factor_gt 0.0785
_refine_ls_wR_factor_ref 0.0851
_reflns_number_gt 9693
_reflns_number_total 14346
_reflns_threshold_expression >2sigma(I)
_cod_data_source_file cg200337w_si_002.cif
_cod_data_source_block abs
_cod_database_code 4500827

loop_
_symmetry_equiv_pos_as_xyz
'x, y, z'
'-x, -y, -z'

loop_
_atom_site_label
_atom_site_type_symbol
_atom_site_fract_x
_atom_site_fract_y
_atom_site_fract_z
_atom_site_U_iso_or_equiv
_atom_site_adp_type
_atom_site_occupancy
_atom_site_symmetry_multiplicity
_atom_site_calc_flag
_atom_site_refinement_flags
U1 U 1.36497(3) 0.74278(3) 0.71604(2) 0.01016(13) Uani 1 1 d .
U2 U 0.76005(3) 0.86175(3) 0.68480(2) 0.00950(12) Uani 1 1 d .
U3 U 1.09470(3) 0.77307(3) 0.78852(2) 0.00962(12) Uani 1 1 d .
U4 U 1.08402(3) 0.98928(3) 0.57778(2) 0.00929(12) Uani 1 1 d .
U5 U 0.40005(3) 0.52789(3) 0.93090(2) 0.00917(12) Uani 1 1 d .
U6 U 0.69127(3) 0.63465(3) 0.79824(2) 0.00923(12) Uani 1 1 d .
Cs1 Cs 1.41635(8) 0.85932(9) 0.52784(5) 0.0524(4) Uani 1 1 d .
Cs2 Cs 0.93397(6) 0.53372(6) 0.91334(5) 0.0258(2) Uani 1 1 d .
Cs3 Cs 0.47959(7) 0.84051(6) 0.90742(4) 0.0260(2) Uani 1 1 d .
Cs4 Cs 0.93545(6) 0.60249(6) 0.64903(4) 0.0221(2) Uani 1 1 d .
P1 P 1.2656(2) 0.9276(2) 0.69694(16) 0.0101(8) Uani 1 1 d .
P2 P 1.1763(2) 0.9652(2) 0.44471(16) 0.0087(8) Uani 1 1 d .
P3 P 1.2049(2) 0.5907(2) 0.81878(16) 0.0098(8) Uani 1 1 d .
P4 P 0.9633(2) 0.9787(2) 0.73014(16) 0.0120(8) Uani 1 1 d .
P5 P 0.8400(2) 0.7627(2) 0.84371(16) 0.0111(8) Uani 1 1 d .
P6 P 0.6050(2) 0.7408(2) 0.64150(16) 0.0111(8) Uani 1 1 d .
P7 P 0.4853(2) 0.5267(2) 0.76594(15) 0.0095(8) Uani 1 1 d .
P8 P 0.3438(2) 0.5451(2) 1.07223(16) 0.0105(8) Uani 1 1 d .
O1 O 1.3075(6) 0.7105(6) 0.6496(4) 0.013(2) Uani 1 1 d U
O2 O 1.4190(6) 0.7782(6) 0.7836(4) 0.014(2) Uani 1 1 d U
O3 O 0.6674(6) 0.9280(6) 0.7175(4) 0.015(2) Uani 1 1 d U
O4 O 0.8503(6) 0.7929(6) 0.6519(4) 0.017(2) Uani 1 1 d U
O5 O 1.1332(6) 0.8123(6) 0.8591(4) 0.015(2) Uani 1 1 d U
O6 O 1.0586(6) 0.7312(5) 0.7184(4) 0.013(2) Uani 1 1 d U
O7 O 1.1085(6) 1.1060(6) 0.5673(4) 0.018(2) Uani 1 1 d U
O8 O 1.0591(6) 0.8744(5) 0.5871(4) 0.014(2) Uani 1 1 d U
O9 O 0.4290(6) 0.6414(5) 0.9258(4) 0.013(2) Uani 1 1 d U
O10 O 0.3701(6) 0.4134(6) 0.9394(4) 0.014(2) Uani 1 1 d U
O11 O 0.7897(6) 0.5848(6) 0.7614(4) 0.014(2) Uani 1 1 d U
O12 O 0.5953(6) 0.6874(5) 0.8357(4) 0.012(2) Uani 1 1 d U
O13 O 1.2034(6) 0.9694(6) 0.6452(4) 0.015(2) Uani 1 1 d U
O14 O 1.2232(6) 0.8423(6) 0.7327(4) 0.013(2) Uani 1 1 d U
O15 O 1.3604(6) 0.8957(5) 0.6752(4) 0.011(2) Uani 1 1 d U
O16 O 1.2015(7) 1.2423(6) 0.9028(4) 0.026(2) Uani 1 1 d U
O17 O 1.3337(6) 1.1701(6) 0.9402(4) 0.021(2) Uani 1 1 d U
O18 O 1.2187(6) 1.0355(5) 0.3997(4) 0.012(2) Uani 1 1 d U
O19 O 1.2209(6) 0.9596(5) 0.5101(4) 0.012(2) Uani 1 1 d U
O20 O 1.0704(6) 0.9809(5) 0.4608(4) 0.009(2) Uani 1 1 d U
O21 O 1.1872(7) 0.5527(6) 0.3403(5) 0.029(2) Uani 1 1 d U
O22 O 1.3293(6) 0.6012(6) 0.3081(4) 0.022(2) Uani 1 1 d U
O23 O 1.1076(6) 0.6229(5) 0.8413(4) 0.011(2) Uani 1 1 d U
O24 O 1.2417(5) 0.6752(5) 0.7812(4) 0.010(2) Uani 1 1 d U
O25 O 1.2664(6) 0.5547(6) 0.8723(4) 0.014(2) Uani 1 1 d U
O26 O 1.1479(7) 0.2293(6) 0.6586(4) 0.028(2) Uani 1 1 d U
O27 O 1.1063(6) 0.3339(6) 0.5855(4) 0.023(2) Uani 1 1 d U
O28 O 0.8644(6) 0.9443(5) 0.7276(4) 0.014(2) Uani 1 1 d U
O29 O 1.0317(6) 0.9073(6) 0.7604(4) 0.017(2) Uani 1 1 d U
O30 O 0.9998(5) 1.0151(5) 0.6654(4) 0.010(2) Uani 1 1 d U
O31 O 0.9343(7) 1.2500(7) 0.9623(5) 0.035(2) Uani 1 1 d U
O32 O 0.9113(7) 1.3524(7) 0.8828(5) 0.033(2) Uani 1 1 d U
O33 O 0.7936(6) 0.6807(5) 0.8771(4) 0.010(2) Uani 1 1 d U
O34 O 0.7814(6) 0.7809(6) 0.7848(4) 0.016(2) Uani 1 1 d U
O35 O 0.9441(6) 0.7477(5) 0.8317(4) 0.012(2) Uani 1 1 d U
O36 O 0.7101(7) 1.0863(7) 1.0329(5) 0.032(2) Uani 1 1 d U
O37 O 0.8595(7) 1.0589(6) 1.0596(5) 0.030(2) Uani 1 1 d U
O38 O 0.5009(6) 0.7498(5) 0.6523(4) 0.013(2) Uani 1 1 d U
O39 O 0.3038(6) 0.4821(5) 1.1231(4) 0.012(2) Uani 1 1 d U
O40 O 0.6490(6) 0.8242(5) 0.6098(4) 0.010(2) Uani 1 1 d U
O41 O 0.7851(8) 0.4217(8) 0.4715(6) 0.054(3) Uani 1 1 d U
O42 O 0.6468(8) 0.3583(8) 0.4964(5) 0.046(3) Uani 1 1 d U
O43 O 0.5910(6) 0.5415(6) 0.7525(4) 0.013(2) Uani 1 1 d U
O44 O 0.4682(6) 0.5080(5) 0.8365(4) 0.012(2) Uani 1 1 d U
O45 O 0.4238(5) 0.6030(5) 0.7375(4) 0.010(2) Uani 1 1 d U
O46 O 0.3458(7) 0.2182(7) 0.5837(5) 0.036(2) Uani 1 1 d U
O47 O 0.4214(7) 0.1266(7) 0.6564(5) 0.038(2) Uani 1 1 d U
O48 O 0.4399(5) 0.5151(5) 1.0447(4) 0.010(2) Uani 1 1 d U
O49 O 0.6609(6) 0.7243(6) 0.7027(4) 0.014(2) Uani 1 1 d U
O50 O 0.2835(5) 0.5562(5) 1.0139(4) 0.009(2) Uani 1 1 d U
O51 O 0.3386(7) 0.9125(7) 1.2307(5) 0.035(2) Uani 1 1 d U
O52 O 0.4344(6) 0.9631(6) 1.1513(4) 0.020(2) Uani 1 1 d U
O53 O 1.5284(7) 1.0014(7) 0.5957(5) 0.031(3) Uani 1 1 d U
O54 O 1.6520(6) 0.9051(6) 0.4890(4) 0.023(2) Uani 1 1 d U
O55 O 0.8691(6) 0.5956(6) 1.0390(4) 0.020(2) Uani 1 1 d U
O56 O 1.1123(6) 0.6201(6) 0.9717(4) 0.022(2) Uani 1 1 d U
O57 O 0.6566(6) 0.7255(6) 0.9699(4) 0.019(2) Uani 1 1 d U
O58 O 1.1247(6) 0.6965(6) 0.5839(4) 0.026(2) Uani 1 1 d U
O59 O 0.9401(6) 0.7312(6) 0.5293(4) 0.024(2) Uani 1 1 d U
C1 C 1.2724(9) 1.0066(8) 0.7537(6) 0.013(2) Uani 1 1 d U
C2 C 1.1943(9) 1.0641(9) 0.7631(6) 0.018(2) Uani 1 1 d U
H2A H 1.1421 1.0640 0.7364 0.022 Uiso 1 1 calc R
C3 C 1.1921(9) 1.1208(9) 0.8108(6) 0.017(2) Uani 1 1 d U
H3A H 1.1382 1.1580 0.8174 0.021 Uiso 1 1 calc R
C4 C 1.2682(10) 1.1226(9) 0.8480(6) 0.019(2) Uani 1 1 d U
C5 C 1.3483(9) 1.0666(9) 0.8396(6) 0.018(2) Uani 1 1 d U
H5A H 1.4008 1.0682 0.8660 0.021 Uiso 1 1 calc R
C6 C 1.3496(9) 1.0088(9) 0.7921(6) 0.018(2) Uani 1 1 d U
H6A H 1.4031 0.9710 0.7859 0.022 Uiso 1 1 calc R
C7 C 1.2653(10) 1.1858(9) 0.8988(7) 0.020(2) Uani 1 1 d U
C8 C 1.1939(9) 0.8601(8) 0.4130(6) 0.011(2) Uani 1 1 d U
C9 C 1.2779(9) 0.8450(9) 0.3786(6) 0.014(2) Uani 1 1 d U
H9A H 1.3227 0.8904 0.3718 0.017 Uiso 1 1 calc R
C10 C 1.2951(9) 0.7638(9) 0.3546(6) 0.017(2) Uani 1 1 d U
H10A H 1.3528 0.7527 0.3326 0.020 Uiso 1 1 calc R
C11 C 1.2284(9) 0.6988(9) 0.3624(6) 0.016(2) Uani 1 1 d U
C12 C 1.1448(9) 0.7123(9) 0.3946(6) 0.017(2) Uani 1 1 d U
H12A H 1.0993 0.6673 0.3990 0.020 Uiso 1 1 calc R
C13 C 1.1268(9) 0.7933(8) 0.4209(6) 0.013(2) Uani 1 1 d U
H13A H 1.0697 0.8027 0.4439 0.016 Uiso 1 1 calc R
C14 C 1.2447(10) 0.6094(9) 0.3364(6) 0.018(2) Uani 1 1 d U
C15 C 1.1921(9) 0.5062(9) 0.7649(6) 0.015(2) Uani 1 1 d U
C16 C 1.1703(9) 0.5323(9) 0.7021(6) 0.014(2) Uani 1 1 d U
H16A H 1.1687 0.5932 0.6869 0.017 Uiso 1 1 calc R
C17 C 1.1511(9) 0.4669(9) 0.6626(6) 0.015(2) Uani 1 1 d U
H17A H 1.1349 0.4831 0.6204 0.017 Uiso 1 1 calc R
C18 C 1.1555(9) 0.3801(9) 0.6846(6) 0.015(2) Uani 1 1 d U
C19 C 1.1821(9) 0.3529(9) 0.7440(6) 0.018(2) Uani 1 1 d U
H19A H 1.1895 0.2914 0.7567 0.021 Uiso 1 1 calc R
C20 C 1.1984(9) 0.4161(9) 0.7860(6) 0.018(2) Uani 1 1 d U
H20A H 1.2135 0.3982 0.8282 0.021 Uiso 1 1 calc R
C21 C 1.1338(9) 0.3129(9) 0.6379(7) 0.019(2) Uani 1 1 d U
C22 C 0.9563(9) 1.0704(9) 0.7787(6) 0.017(2) Uani 1 1 d U
C23 C 0.9468(9) 1.1561(9) 0.7548(7) 0.019(2) Uani 1 1 d U
H23A H 0.9458 1.1699 0.7107 0.023 Uiso 1 1 calc R
C24 C 0.9385(9) 1.2222(9) 0.7939(6) 0.020(2) Uani 1 1 d U
H24A H 0.9311 1.2820 0.7769 0.024 Uiso 1 1 calc R
C25 C 0.9409(9) 1.2030(9) 0.8591(7) 0.021(2) Uani 1 1 d U
C26 C 0.9463(9) 1.1158(9) 0.8847(7) 0.021(2) Uani 1 1 d U
H26A H 0.9422 1.1026 0.9289 0.025 Uiso 1 1 calc R
C27 C 0.9576(9) 1.0479(9) 0.8450(6) 0.018(2) Uani 1 1 d U
H27A H 0.9660 0.9880 0.8615 0.021 Uiso 1 1 calc R
C28 C 0.9289(10) 1.2782(10) 0.9018(7) 0.026(2) Uani 1 1 d U
C29 C 0.8263(9) 0.8516(9) 0.8939(6) 0.015(2) Uani 1 1 d U
C30 C 0.8853(9) 0.8547(9) 0.9420(6) 0.018(2) Uani 1 1 d U
H30A H 0.9358 0.8122 0.9462 0.021 Uiso 1 1 calc R
C31 C 0.8749(9) 0.9183(9) 0.9862(6) 0.017(2) Uani 1 1 d U
H31A H 0.9190 0.9200 1.0186 0.021 Uiso 1 1 calc R
C32 C 0.7996(9) 0.9781(9) 0.9815(6) 0.019(2) Uani 1 1 d U
C33 C 0.7378(10) 0.9752(9) 0.9321(6) 0.021(2) Uani 1 1 d U
H33A H 0.6867 1.0171 0.9278 0.025 Uiso 1 1 calc R
C34 C 0.7507(9) 0.9108(9) 0.8885(6) 0.020(2) Uani 1 1 d U
H34A H 0.7076 0.9083 0.8557 0.023 Uiso 1 1 calc R
C35 C 0.7842(11) 1.0487(10) 1.0264(7) 0.024(2) Uani 1 1 d U
C36 C 0.6287(9) 0.6511(9) 0.5936(6) 0.019(2) Uani 1 1 d U
C37 C 0.5647(10) 0.5824(9) 0.5921(7) 0.024(2) Uani 1 1 d U
H37A H 0.5053 0.5870 0.6133 0.029 Uiso 1 1 calc R
C38 C 0.5860(10) 0.5096(10) 0.5610(7) 0.025(2) Uani 1 1 d U
H38A H 0.5425 0.4631 0.5614 0.031 Uiso 1 1 calc R
C39 C 0.6738(10) 0.5035(10) 0.5279(7) 0.029(2) Uani 1 1 d U
C40 C 0.7346(10) 0.5730(10) 0.5265(7) 0.028(2) Uani 1 1 d U
H40A H 0.7917 0.5709 0.5024 0.034 Uiso 1 1 calc R
C41 C 0.7137(10) 0.6455(10) 0.5598(6) 0.023(2) Uani 1 1 d U
H41A H 0.7575 0.6917 0.5596 0.028 Uiso 1 1 calc R
C42 C 0.6986(12) 0.4194(11) 0.4955(8) 0.037(3) Uani 1 1 d U
C43 C 0.4530(9) 0.4300(9) 0.7305(6) 0.012(2) Uani 1 1 d U
C44 C 0.4722(9) 0.3456(9) 0.7585(6) 0.017(2) Uani 1 1 d U
H44A H 0.4999 0.3386 0.7986 0.021 Uiso 1 1 calc R
C45 C 0.4510(9) 0.2710(10) 0.7283(7) 0.022(2) Uani 1 1 d U
H45A H 0.4657 0.2135 0.7475 0.027 Uiso 1 1 calc R
C46 C 0.4089(10) 0.2799(10) 0.6708(7) 0.023(2) Uani 1 1 d U
C47 C 0.3869(9) 0.3643(9) 0.6438(7) 0.021(2) Uani 1 1 d U
H47A H 0.3578 0.3711 0.6043 0.025 Uiso 1 1 calc R
C48 C 0.4069(9) 0.4392(9) 0.6738(6) 0.017(2) Uani 1 1 d U
H48A H 0.3891 0.4965 0.6556 0.021 Uiso 1 1 calc R
C49 C 0.3938(10) 0.2000(10) 0.6363(7) 0.027(2) Uani 1 1 d U
C50 C 0.3549(9) 0.6511(9) 1.1032(6) 0.014(2) Uani 1 1 d U
C51 C 0.4210(9) 0.7115(9) 1.0766(6) 0.017(2) Uani 1 1 d U
H51A H 0.4601 0.6969 1.0421 0.020 Uiso 1 1 calc R
C52 C 0.4289(9) 0.7934(9) 1.1015(6) 0.017(2) Uani 1 1 d U
H52A H 0.4735 0.8341 1.0831 0.021 Uiso 1 1 calc R
C53 C 0.3742(9) 0.8168(9) 1.1517(6) 0.017(2) Uani 1 1 d U
C54 C 0.3088(9) 0.7551(9) 1.1783(6) 0.016(2) Uani 1 1 d U
H54A H 0.2698 0.7699 1.2129 0.019 Uiso 1 1 calc R
C55 C 0.3003(9) 0.6725(9) 1.1546(6) 0.015(2) Uani 1 1 d U
H55A H 0.2570 0.6312 1.1739 0.018 Uiso 1 1 calc R
C56 C 0.3892(10) 0.9049(9) 1.1771(7) 0.020(2) Uani 1 1 d U

loop_
_atom_site_aniso_label
_atom_site_aniso_U_11
_atom_site_aniso_U_22
_atom_site_aniso_U_33
_atom_site_aniso_U_23
_atom_site_aniso_U_13
_atom_site_aniso_U_12
U1 0.0101(3) 0.0098(3) 0.0107(3) -0.0017(2) 0.0029(2) -0.0018(2)
U2 0.0104(3) 0.0089(3) 0.0092(3) -0.0009(2) 0.0028(2) -0.0021(2)
U3 0.0103(3) 0.0095(3) 0.0092(3) -0.0019(2) 0.0019(2) -0.0014(2)
U4 0.0099(3) 0.0094(3) 0.0086(3) -0.0012(2) 0.0022(2) -0.0013(2)
U5 0.0094(3) 0.0097(3) 0.0084(3) -0.0008(2) 0.0022(2) -0.0016(2)
U6 0.0104(3) 0.0091(3) 0.0083(3) -0.0012(2) 0.0028(2) -0.0022(2)
Cs1 0.0424(7) 0.0828(10) 0.0279(6) 0.0070(6) 0.0032(5) 0.0287(7)
Cs2 0.0238(6) 0.0223(6) 0.0310(6) -0.0004(5) 0.0011(4) -0.0017(4)
Cs3 0.0342(6) 0.0224(6) 0.0219(5) -0.0030(4) -0.0016(4) -0.0047(5)
Cs4 0.0205(5) 0.0185(5) 0.0274(6) -0.0028(4) 0.0042(4) -0.0025(4)
P1 0.0104(19) 0.0075(19) 0.013(2) -0.0020(16) 0.0001(15) -0.0009(15)
P2 0.0100(19) 0.0060(19) 0.0098(19) 0.0009(15) 0.0018(15) -0.0011(15)
P3 0.0075(19) 0.011(2) 0.0111(19) -0.0025(16) 0.0016(15) 0.0026(15)
P4 0.016(2) 0.011(2) 0.0095(19) -0.0019(16) 0.0004(16) -0.0012(16)
P5 0.0115(19) 0.014(2) 0.0075(19) -0.0002(16) 0.0016(15) -0.0027(16)
P6 0.0084(19) 0.013(2) 0.012(2) -0.0035(16) 0.0020(15) -0.0010(16)
P7 0.0120(19) 0.010(2) 0.0069(19) -0.0043(15) 0.0020(15) -0.0031(15)
P8 0.0114(19) 0.011(2) 0.0091(19) -0.0001(16) 0.0009(15) -0.0014(15)
O1 0.012(3) 0.014(3) 0.012(3) -0.002(2) 0.003(2) -0.003(2)
O2 0.013(3) 0.017(3) 0.014(3) -0.004(2) 0.001(2) -0.003(2)
O3 0.017(4) 0.015(4) 0.014(4) -0.002(3) 0.002(3) -0.001(3)
O4 0.017(3) 0.016(3) 0.017(3) -0.002(3) 0.001(2) -0.002(2)
O5 0.014(4) 0.016(4) 0.016(4) -0.005(3) 0.000(3) -0.001(3)
O6 0.013(3) 0.012(3) 0.014(3) -0.003(2) 0.002(2) 0.000(2)
O7 0.018(4) 0.018(4) 0.018(4) -0.004(3) 0.005(3) -0.005(3)
O8 0.013(4) 0.011(4) 0.017(4) -0.003(3) 0.004(3) -0.001(3)
O9 0.013(3) 0.012(3) 0.014(3) 0.000(2) 0.004(2) -0.003(2)
O10 0.011(4) 0.016(4) 0.014(4) -0.002(3) 0.004(3) -0.003(3)
O11 0.013(3) 0.015(3) 0.014(3) -0.001(2) 0.002(2) -0.003(2)
O12 0.013(3) 0.014(3) 0.010(3) -0.001(2) 0.003(2) -0.002(2)
O13 0.014(3) 0.017(3) 0.013(3) 0.001(2) 0.000(2) -0.001(2)
O14 0.012(3) 0.013(3) 0.013(3) 0.000(2) -0.001(2) -0.001(2)
O15 0.009(3) 0.009(3) 0.014(3) -0.002(2) 0.001(2) -0.001(2)
O16 0.026(4) 0.027(4) 0.026(4) -0.005(3) -0.001(3) 0.004(3)
O17 0.020(4) 0.023(4) 0.021(4) -0.001(3) 0.001(3) -0.001(3)
O18 0.013(3) 0.012(3) 0.012(3) -0.001(2) 0.001(2) -0.001(2)
O19 0.012(3) 0.011(3) 0.012(3) -0.001(2) 0.001(2) 0.001(2)
O20 0.012(3) 0.006(3) 0.011(3) -0.004(2) 0.001(2) 0.002(2)
O21 0.030(3) 0.026(3) 0.033(3) -0.009(3) 0.002(3) -0.006(2)
O22 0.023(3) 0.023(4) 0.019(4) 0.002(3) 0.004(3) 0.000(3)
O23 0.010(3) 0.011(3) 0.012(3) 0.000(2) 0.000(2) -0.001(2)
O24 0.010(3) 0.009(3) 0.009(3) 0.000(2) 0.002(2) -0.003(2)
O25 0.015(3) 0.013(3) 0.014(3) -0.001(2) 0.003(2) 0.001(2)
O26 0.038(4) 0.018(3) 0.027(4) -0.004(3) -0.004(4) -0.005(3)
O27 0.025(4) 0.024(4) 0.019(3) -0.005(3) -0.002(3) -0.003(3)
O28 0.014(3) 0.014(3) 0.014(3) -0.003(2) 0.000(2) -0.001(2)
O29 0.018(3) 0.017(3) 0.018(3) -0.002(3) 0.000(2) -0.001(3)
O30 0.009(3) 0.011(3) 0.010(3) 0.001(2) 0.000(2) -0.002(2)
O31 0.040(4) 0.038(4) 0.026(3) -0.007(3) -0.004(4) 0.006(4)
O32 0.037(3) 0.028(3) 0.034(3) -0.005(2) -0.002(3) 0.000(3)
O33 0.010(3) 0.011(3) 0.010(3) 0.002(2) 0.000(2) 0.002(2)
O34 0.016(3) 0.016(3) 0.015(3) 0.000(2) -0.001(2) -0.002(2)
O35 0.009(3) 0.012(3) 0.013(3) 0.000(2) 0.002(2) 0.000(2)
O36 0.032(3) 0.032(3) 0.032(3) -0.005(3) 0.001(3) 0.004(2)
O37 0.031(4) 0.030(4) 0.030(4) -0.008(3) -0.004(3) 0.002(3)
O38 0.013(3) 0.012(3) 0.014(3) -0.003(2) 0.002(2) -0.001(2)
O39 0.013(3) 0.011(3) 0.011(3) 0.000(2) 0.000(2) 0.000(2)
O40 0.011(3) 0.011(3) 0.009(3) 0.001(2) -0.001(2) -0.001(2)
O41 0.056(4) 0.049(5) 0.055(5) -0.007(4) 0.019(4) 0.003(3)
O42 0.049(3) 0.044(3) 0.046(4) -0.011(3) -0.001(3) -0.001(3)
O43 0.012(3) 0.013(3) 0.014(3) -0.001(2) 0.001(2) -0.002(2)
O44 0.012(3) 0.012(3) 0.012(3) -0.003(2) -0.001(2) -0.003(2)
O45 0.011(3) 0.010(3) 0.008(3) -0.003(2) 0.001(2) 0.001(2)
O46 0.043(4) 0.034(4) 0.032(4) -0.005(3) -0.007(3) -0.002(4)
O47 0.050(5) 0.030(3) 0.034(4) -0.004(3) -0.006(4) 0.001(4)
O48 0.009(3) 0.010(3) 0.010(3) 0.000(2) 0.001(2) -0.002(2)
O49 0.014(3) 0.014(3) 0.013(3) 0.002(2) -0.001(2) -0.002(2)
O50 0.009(3) 0.010(3) 0.007(3) -0.001(2) 0.000(2) 0.000(2)
O51 0.045(4) 0.030(4) 0.031(4) -0.008(3) 0.009(3) 0.000(4)
O52 0.020(3) 0.017(3) 0.024(3) -0.003(2) -0.001(2) 0.002(2)
O53 0.030(4) 0.032(4) 0.030(4) 0.000(3) -0.002(3) 0.007(3)
O54 0.025(3) 0.024(3) 0.021(3) 0.000(3) -0.002(3) -0.007(3)
O55 0.016(3) 0.016(3) 0.027(3) -0.003(3) 0.006(3) -0.004(2)
O56 0.020(3) 0.024(3) 0.022(3) -0.003(3) 0.000(3) 0.000(3)
O57 0.022(4) 0.017(4) 0.020(4) -0.004(3) 0.001(3) -0.006(3)
O58 0.030(4) 0.025(4) 0.021(4) -0.003(3) 0.008(3) 0.004(4)
O59 0.025(4) 0.023(4) 0.024(4) 0.000(3) 0.004(3) -0.003(3)
C1 0.015(3) 0.012(3) 0.013(3) 0.000(3) 0.002(2) -0.002(2)
C2 0.018(3) 0.017(3) 0.021(3) -0.003(3) -0.001(3) 0.000(2)
C3 0.016(3) 0.017(3) 0.019(3) -0.002(2) 0.002(2) 0.000(3)
C4 0.020(3) 0.018(3) 0.018(3) 0.000(2) 0.000(2) -0.001(2)
C5 0.017(3) 0.019(3) 0.018(3) -0.001(2) -0.002(3) -0.003(2)
C6 0.018(3) 0.020(3) 0.018(3) -0.001(3) -0.001(2) 0.000(3)
C7 0.020(3) 0.020(3) 0.020(3) -0.001(2) 0.001(2) -0.002(2)
C8 0.012(3) 0.012(3) 0.011(3) 0.000(3) -0.001(2) -0.001(2)
C9 0.013(3) 0.015(3) 0.015(3) -0.002(3) 0.001(2) -0.002(3)
C10 0.017(3) 0.017(3) 0.017(4) -0.003(3) 0.002(3) -0.001(2)
C11 0.016(3) 0.015(3) 0.015(3) 0.000(3) 0.001(2) -0.001(2)
C12 0.017(3) 0.016(3) 0.019(3) -0.003(3) 0.001(3) -0.002(2)
C13 0.012(3) 0.014(3) 0.014(3) -0.001(3) 0.000(3) -0.002(2)
C14 0.019(3) 0.017(3) 0.018(4) -0.002(3) 0.000(3) 0.002(2)
C15 0.014(4) 0.015(3) 0.015(3) -0.001(2) 0.000(3) -0.001(3)
C16 0.014(4) 0.013(3) 0.015(3) 0.000(2) 0.001(3) -0.002(3)
C17 0.014(4) 0.016(3) 0.013(3) -0.001(2) 0.000(3) 0.000(3)
C18 0.014(4) 0.016(3) 0.015(3) -0.002(2) 0.002(3) -0.001(3)
C19 0.019(4) 0.015(3) 0.018(3) 0.001(2) -0.001(3) -0.004(3)
C20 0.019(4) 0.016(3) 0.017(3) 0.000(2) 0.000(3) 0.000(3)
C21 0.018(4) 0.019(3) 0.020(3) -0.003(2) -0.001(3) -0.002(3)
C22 0.016(4) 0.018(3) 0.018(3) -0.002(2) 0.001(3) -0.001(3)
C23 0.019(4) 0.019(3) 0.019(3) -0.001(2) 0.000(3) 0.001(3)
C24 0.019(4) 0.018(3) 0.022(3) -0.002(2) -0.001(3) -0.003(3)
C25 0.021(4) 0.022(3) 0.022(3) -0.003(2) -0.001(3) -0.002(3)
C26 0.020(4) 0.021(3) 0.021(3) -0.003(2) 0.000(3) 0.000(3)
C27 0.017(4) 0.019(3) 0.018(3) -0.001(2) -0.001(3) -0.002(3)
C28 0.028(4) 0.026(3) 0.026(3) -0.006(2) -0.001(3) 0.000(3)
C29 0.016(3) 0.015(3) 0.015(3) 0.000(3) 0.001(2) -0.003(2)
C30 0.017(3) 0.018(3) 0.018(3) -0.001(2) -0.001(2) -0.002(3)
C31 0.017(3) 0.018(3) 0.016(3) 0.000(2) -0.002(3) -0.003(2)
C32 0.019(3) 0.018(3) 0.019(3) 0.000(2) 0.001(2) -0.002(2)
C33 0.021(3) 0.020(3) 0.022(3) -0.003(2) -0.001(2) 0.001(3)
C34 0.019(3) 0.020(3) 0.020(3) -0.001(2) -0.002(3) 0.000(2)
C35 0.027(3) 0.024(3) 0.023(3) -0.004(3) 0.001(2) -0.001(2)
C36 0.019(3) 0.020(3) 0.018(4) 0.001(3) -0.001(2) 0.000(2)
C37 0.024(3) 0.025(3) 0.023(4) -0.002(3) 0.000(3) -0.003(2)
C38 0.026(3) 0.024(3) 0.026(4) -0.002(3) -0.003(3) -0.001(3)
C39 0.030(3) 0.030(3) 0.028(4) -0.001(3) -0.001(3) 0.001(2)
C40 0.028(3) 0.029(3) 0.027(4) -0.003(3) 0.003(3) 0.001(2)
C41 0.022(3) 0.025(3) 0.023(4) 0.000(3) 0.002(3) 0.000(3)
C42 0.040(3) 0.034(3) 0.036(4) -0.005(3) -0.001(3) 0.005(2)
C43 0.011(3) 0.014(3) 0.011(3) 0.000(2) 0.003(2) -0.002(3)
C44 0.017(4) 0.017(3) 0.017(3) -0.001(2) 0.001(3) 0.002(3)
C45 0.024(4) 0.019(3) 0.024(3) -0.002(2) -0.001(3) -0.001(3)
C46 0.024(4) 0.023(3) 0.023(3) -0.004(2) 0.000(3) 0.000(3)
C47 0.021(4) 0.022(3) 0.020(3) -0.002(2) -0.001(3) -0.004(3)
C48 0.017(4) 0.019(3) 0.016(3) 0.000(2) -0.002(3) -0.001(3)
C49 0.028(4) 0.026(3) 0.028(3) -0.005(2) 0.000(3) -0.003(3)
C50 0.014(3) 0.013(3) 0.014(3) -0.001(3) -0.002(2) 0.001(2)
C51 0.018(3) 0.016(3) 0.016(3) -0.001(2) 0.001(3) 0.000(3)
C52 0.018(3) 0.016(3) 0.018(3) -0.001(3) 0.000(2) -0.003(3)
C53 0.017(3) 0.016(3) 0.017(3) -0.001(2) -0.002(2) 0.000(2)
C54 0.016(3) 0.016(3) 0.017(3) -0.003(2) 0.000(3) 0.001(2)
C55 0.014(3) 0.015(3) 0.015(3) -0.001(3) -0.001(2) 0.000(3)
C56 0.020(3) 0.018(3) 0.021(3) -0.001(2) -0.003(2) 0.001(2)

loop_
_atom_type_symbol
_atom_type_description
_atom_type_scat_dispersion_real
_atom_type_scat_dispersion_imag
_atom_type_scat_source
C C 0.0033 0.0016 'International Tables Vol C Tables 4.2.6.8 and 6.1.1.4'
H H 0.0000 0.0000 'International Tables Vol C Tables 4.2.6.8 and 6.1.1.4'
O O 0.0106 0.0060 'International Tables Vol C Tables 4.2.6.8 and 6.1.1.4'
P P 0.1023 0.0942 'International Tables Vol C Tables 4.2.6.8 and 6.1.1.4'
Cs Cs -0.3680 2.1192 'International Tables Vol C Tables 4.2.6.8 and 6.1.1.4'
U U -9.6767 9.6646 'International Tables Vol C Tables 4.2.6.8 and 6.1.1.4'

loop_
_geom_angle_atom_site_label_1
_geom_angle_atom_site_label_2
_geom_angle_atom_site_label_3
_geom_angle
_geom_angle_site_symmetry_1
_geom_angle_site_symmetry_3
O1 U1 O2 177.7(4) . .
O1 U1 O45 90.9(3) . 1_655
O2 U1 O45 90.9(3) . 1_655
O1 U1 O38 86.0(3) . 1_655
O2 U1 O38 95.6(3) . 1_655
O45 U1 O38 80.4(3) 1_655 1_655
O1 U1 O15 91.5(3) . .
O2 U1 O15 87.2(3) . .
O45 U1 O15 158.4(3) 1_655 .
O38 U1 O15 78.4(3) 1_655 .
O1 U1 O24 88.7(3) . .
O2 U1 O24 90.4(3) . .
O45 U1 O24 77.8(3) 1_655 .
O38 U1 O24 157.5(3) 1_655 .
O15 U1 O24 123.6(3) . .
O1 U1 O14 86.6(3) . .
O2 U1 O14 91.1(3) . .
O45 U1 O14 143.3(3) 1_655 .
O38 U1 O14 135.8(3) 1_655 .
O15 U1 O14 58.3(3) . .
O24 U1 O14 65.5(3) . .
O1 U1 P1 89.4(3) . .
O2 U1 P1 88.6(3) . .
O45 U1 P1 173.5(2) 1_655 .
O38 U1 P1 106.1(2) 1_655 .
O15 U1 P1 28.0(2) . .
O24 U1 P1 95.7(2) . .
O14 U1 P1 30.3(2) . .
O1 U1 Cs1 56.2(3) . .
O2 U1 Cs1 124.0(3) . .
O45 U1 Cs1 115.9(2) 1_655 .
O38 U1 Cs1 48.1(2) 1_655 .
O15 U1 Cs1 49.98(19) . .
O24 U1 Cs1 140.74(19) . .
O14 U1 Cs1 92.88(19) . .
P1 U1 Cs1 69.53(7) . .
O1 U1 Cs3 172.3(3) . 1_655
O2 U1 Cs3 5.7(3) . 1_655
O45 U1 Cs3 92.8(2) 1_655 1_655
O38 U1 Cs3 101.2(2) 1_655 1_655
O15 U1 Cs3 87.49(19) . 1_655
O24 U1 Cs3 85.53(19) . 1_655
O14 U1 Cs3 86.41(19) . 1_655
P1 U1 Cs3 86.16(6) . 1_655
Cs1 U1 Cs3 127.36(2) . 1_655
O3 U2 O4 178.3(4) . .
O3 U2 O28 88.6(3) . .
O4 U2 O28 93.0(3) . .
O3 U2 O18 92.0(3) . 2_776
O4 U2 O18 88.8(3) . 2_776
O28 U2 O18 82.5(3) . 2_776
O3 U2 O34 90.4(3) . .
O4 U2 O34 89.3(3) . .
O28 U2 O34 78.4(3) . .
O18 U2 O34 160.7(3) 2_776 .
O3 U2 O40 87.2(3) . .
O4 U2 O40 91.5(3) . .
O28 U2 O40 157.1(3) . .
O18 U2 O40 75.2(3) 2_776 .
O34 U2 O40 124.1(3) . .
O3 U2 O49 90.8(3) . .
O4 U2 O49 87.5(3) . .
O28 U2 O49 144.6(3) . .
O18 U2 O49 132.9(3) 2_776 .
O34 U2 O49 66.1(3) . .
O40 U2 O49 58.0(3) . .
O3 U2 P6 87.8(3) . .
O4 U2 P6 90.5(3) . .
O28 U2 P6 173.1(2) . .
O18 U2 P6 103.6(2) 2_776 .
O34 U2 P6 95.7(2) . .
O40 U2 P6 28.4(2) . .
O49 U2 P6 29.6(2) . .
O3 U2 Cs4 157.0(3) . .
O4 U2 Cs4 21.7(3) . .
O28 U2 Cs4 103.1(2) . .
O18 U2 Cs4 109.0(2) 2_776 .
O34 U2 Cs4 73.0(2) . .
O40 U2 Cs4 89.04(19) . .
O49 U2 Cs4 68.10(19) . .
P6 U2 Cs4 78.30(7) . .
O6 U3 O5 178.3(4) . .
O6 U3 O29 91.8(3) . .
O5 U3 O29 89.8(4) . .
O6 U3 O35 88.9(3) . .
O5 U3 O35 91.7(3) . .
O29 U3 O35 82.9(3) . .
O6 U3 O14 89.8(3) . .
O5 U3 O14 90.0(3) . .
O29 U3 O14 78.7(3) . .
O35 U3 O14 161.5(3) . .
O6 U3 O23 91.4(3) . .
O5 U3 O23 87.2(3) . .
O29 U3 O23 158.5(3) . .
O35 U3 O23 76.0(3) . .
O14 U3 O23 122.5(3) . .
O6 U3 O24 87.5(3) . .
O5 U3 O24 91.0(3) . .
O29 U3 O24 144.3(3) . .
O35 U3 O24 132.7(3) . .
O14 U3 O24 65.6(3) . .
O23 U3 O24 57.1(3) . .
O6 U3 P3 87.6(3) . .
O5 U3 P3 90.8(3) . .
O29 U3 P3 173.3(2) . .
O35 U3 P3 103.8(2) . .
O14 U3 P3 94.6(2) . .
O23 U3 P3 28.2(2) . .
O24 U3 P3 28.96(19) . .
O6 U3 Cs4 19.0(3) . .
O5 U3 Cs4 160.7(3) . .
O29 U3 Cs4 99.6(2) . .
O35 U3 Cs4 72.9(2) . .
O14 U3 Cs4 108.3(2) . .
O23 U3 Cs4 77.84(19) . .
O24 U3 Cs4 91.12(18) . .
P3 U3 Cs4 81.92(6) . .
O6 U3 Cs2 90.4(3) . .
O5 U3 Cs2 89.1(3) . .
O29 U3 Cs2 125.5(2) . .
O35 U3 Cs2 42.7(2) . .
O14 U3 Cs2 155.8(2) . .
O23 U3 Cs2 33.29(19) . .
O24 U3 Cs2 90.24(18) . .
P3 U3 Cs2 61.28(6) . .
Cs4 U3 Cs2 71.738(18) . .
O8 U4 O7 179.2(4) . .
O8 U4 O30 91.8(3) . .
O7 U4 O30 88.6(3) . .
O8 U4 O13 91.5(4) . .
O7 U4 O13 89.3(4) . .
O30 U4 O13 82.7(3) . .
O8 U4 O20 89.1(3) . 2_776
O7 U4 O20 90.3(3) . 2_776
O30 U4 O20 77.6(3) . 2_776
O13 U4 O20 160.3(3) . 2_776
O8 U4 O19 90.7(3) . .
O7 U4 O19 89.2(3) . .
O30 U4 O19 159.1(3) . .
O13 U4 O19 76.5(3) . .
O20 U4 O19 123.2(3) 2_776 .
O8 U4 O20 87.4(3) . .
O7 U4 O20 91.8(3) . .
O30 U4 O20 142.9(3) . .
O13 U4 O20 134.4(3) . .
O20 U4 O20 65.3(3) 2_776 .
O19 U4 O20 58.0(3) . .
O8 U4 P2 90.0(3) . .
O7 U4 P2 89.5(3) . .
O30 U4 P2 171.7(2) . .
O13 U4 P2 105.3(2) . .
O20 U4 P2 94.4(2) 2_776 .
O19 U4 P2 28.8(2) . .
O20 U4 P2 29.16(19) . .
O9 U5 O10 177.6(4) . .
O9 U5 O44 92.6(3) . .
O10 U5 O44 89.6(3) . .
O9 U5 O25 93.3(3) . 1_455
O10 U5 O25 87.7(3) . 1_455
O44 U5 O25 82.8(3) . 1_455
O9 U5 O48 90.7(3) . 2_667
O10 U5 O48 89.1(3) . 2_667
O44 U5 O48 76.4(3) . 2_667
O25 U5 O48 159.0(3) 1_455 2_667
O9 U5 O50 89.1(3) . .
O10 U5 O50 89.0(3) . .
O44 U5 O50 162.5(3) . .
O25 U5 O50 79.7(3) 1_455 .
O48 U5 O50 121.0(3) 2_667 .
O9 U5 O48 89.3(3) . .
O10 U5 O48 88.5(3) . .
O44 U5 O48 139.9(3) . .
O25 U5 O48 137.0(3) 1_455 .
O48 U5 O48 63.5(3) 2_667 .
O50 U5 O48 57.5(3) . .
O9 U5 P8 87.5(3) . .
O10 U5 P8 90.2(3) . .
O44 U5 P8 168.9(2) . .
O25 U5 P8 108.2(2) 1_455 .
O48 U5 P8 92.5(2) 2_667 .
O50 U5 P8 28.53(19) . .
O48 U5 P8 29.03(19) . .
O9 U5 Cs3 2.4(3) . .
O10 U5 Cs3 179.6(3) . .
O44 U5 Cs3 90.5(2) . .
O25 U5 Cs3 92.0(2) 1_455 .
O48 U5 Cs3 91.21(19) 2_667 .
O50 U5 Cs3 90.78(19) . .
O48 U5 Cs3 91.62(18) . .
P8 U5 Cs3 89.80(6) . .
O12 U6 O11 178.1(4) . .
O12 U6 O43 91.5(3) . .
O11 U6 O43 90.3(3) . .
O12 U6 O39 92.1(3) . 2_667
O11 U6 O39 88.6(3) . 2_667
O43 U6 O39 82.7(3) . 2_667
O12 U6 O49 90.2(3) . .
O11 U6 O49 89.7(3) . .
O43 U6 O49 80.8(3) . .
O39 U6 O49 163.4(3) 2_667 .
O12 U6 O33 89.0(3) . .
O11 U6 O33 89.5(3) . .
O43 U6 O33 156.7(3) . .
O39 U6 O33 74.0(3) 2_667 .
O49 U6 O33 122.5(3) . .
O12 U6 O34 91.1(3) . .
O11 U6 O34 87.1(3) . .
O43 U6 O34 146.2(3) . .
O39 U6 O34 130.9(3) 2_667 .
O49 U6 O34 65.5(3) . .
O33 U6 O34 57.1(3) . .
O12 U6 P5 93.8(3) . .
O11 U6 P5 84.4(3) . .
O43 U6 P5 172.9(2) . .
O39 U6 P5 101.8(2) 2_667 .
O49 U6 P5 94.4(2) . .
O33 U6 P5 28.5(2) . .
O34 U6 P5 29.0(2) . .
O12 U6 Cs2 118.4(3) . .
O11 U6 Cs2 60.8(3) . .
O43 U6 Cs2 122.8(2) . .
O39 U6 Cs2 51.4(2) 2_667 .
O49 U6 Cs2 139.55(19) . .
O33 U6 Cs2 39.51(19) . .
O34 U6 Cs2 84.71(19) . .
P5 U6 Cs2 58.25(7) . .
O12 U6 Cs4 156.9(3) . .
O11 U6 Cs4 22.2(3) . .
O43 U6 Cs4 94.1(2) . .
O39 U6 Cs4 110.8(2) 2_667 .
O49 U6 Cs4 68.8(2) . .
O33 U6 Cs4 94.46(19) . .
O34 U6 Cs4 72.04(19) . .
P5 U6 Cs4 79.22(6) . .
Cs2 U6 Cs4 76.60(2) . .
O12 U6 Cs3 14.3(3) . .
O11 U6 Cs3 163.9(3) . .
O43 U6 Cs3 105.0(2) . .
O39 U6 Cs3 98.3(2) 2_667 .
O49 U6 Cs3 87.8(2) . .
O33 U6 Cs3 78.53(19) . .
O34 U6 Cs3 77.35(19) . .
P5 U6 Cs3 79.92(6) . .
Cs2 U6 Cs3 112.71(2) . .
Cs4 U6 Cs3 147.064(19) . .
O19 Cs1 O53 100.5(2) . .
O19 Cs1 O38 129.4(2) . 1_655
O53 Cs1 O38 75.1(2) . 1_655
O19 Cs1 O15 79.5(2) . .
O53 Cs1 O15 60.2(2) . .
O38 Cs1 O15 54.1(2) 1_655 .
O19 Cs1 O53 80.8(2) . 2_876
O53 Cs1 O53 80.4(3) . 2_876
O38 Cs1 O53 143.7(2) 1_655 2_876
O15 Cs1 O53 131.1(2) . 2_876
O19 Cs1 O54 136.1(2) . .
O53 Cs1 O54 58.1(2) . .
O38 Cs1 O54 84.9(2) 1_655 .
O15 Cs1 O54 112.1(2) . .
O53 Cs1 O54 59.4(2) 2_876 .
O19 Cs1 O42 100.4(2) . 2_766
O53 Cs1 O42 153.6(3) . 2_766
O38 Cs1 O42 79.2(2) 1_655 2_766
O15 Cs1 O42 108.3(2) . 2_766
O53 Cs1 O42 119.0(3) 2_876 2_766
O54 Cs1 O42 114.0(2) . 2_766
O19 Cs1 O1 88.9(2) . .
O53 Cs1 O1 107.4(2) . .
O38 Cs1 O1 48.09(19) 1_655 .
O15 Cs1 O1 51.28(19) . .
O53 Cs1 O1 168.2(2) 2_876 .
O54 Cs1 O1 132.2(2) . .
O42 Cs1 O1 57.0(2) 2_766 .
O19 Cs1 O54 47.4(2) . 2_876
O53 Cs1 O54 58.8(2) . 2_876
O38 Cs1 O54 126.5(2) 1_655 2_876
O15 Cs1 O54 78.8(2) . 2_876
O53 Cs1 O54 55.3(2) 2_876 2_876
O54 Cs1 O54 91.9(2) . 2_876
O42 Cs1 O54 146.3(2) 2_766 2_876
O1 Cs1 O54 120.56(19) . 2_876
O19 Cs1 O40 150.7(2) . 1_655
O53 Cs1 O40 52.6(2) . 1_655
O38 Cs1 O40 41.13(18) 1_655 1_655
O15 Cs1 O40 76.66(18) . 1_655
O53 Cs1 O40 102.6(2) 2_876 1_655
O54 Cs1 O40 44.39(19) . 1_655
O42 Cs1 O40 103.0(2) 2_766 1_655
O1 Cs1 O40 89.22(18) . 1_655
O54 Cs1 O40 110.65(19) 2_876 1_655
O19 Cs1 C9 59.3(2) . .
O53 Cs1 C9 139.2(3) . .
O38 Cs1 C9 145.7(2) 1_655 .
O15 Cs1 C9 135.1(2) . .
O53 Cs1 C9 62.5(3) 2_876 .
O54 Cs1 C9 110.0(2) . .
O42 Cs1 C9 66.5(3) 2_766 .
O1 Cs1 C9 107.1(2) . .
O54 Cs1 C9 85.0(2) 2_876 .
O40 Cs1 C9 147.9(2) 1_655 .
O19 Cs1 P6 149.05(16) . 1_655
O53 Cs1 P6 69.20(18) . 1_655
O38 Cs1 P6 21.15(15) 1_655 1_655
O15 Cs1 P6 70.07(15) . 1_655
O53 Cs1 P6 123.64(17) 2_876 1_655
O54 Cs1 P6 64.26(16) . 1_655
O42 Cs1 P6 84.60(19) 2_766 1_655
O1 Cs1 P6 68.06(14) . 1_655
O54 Cs1 P6 127.57(15) 2_876 1_655
O40 Cs1 P6 22.56(13) 1_655 1_655
C9 Cs1 P6 145.7(2) . 1_655
O32 Cs2 O33 122.6(3) 1_545 .
O32 Cs2 O55 122.0(3) 1_545 .
O33 Cs2 O55 77.1(2) . .
O32 Cs2 O23 112.2(2) 1_545 .
O33 Cs2 O23 95.9(2) . .
O55 Cs2 O23 119.5(2) . .
O32 Cs2 O56 129.0(3) 1_545 .
O33 Cs2 O56 108.0(2) . .
O55 Cs2 O56 72.9(2) . .
O23 Cs2 O56 52.0(2) . .
O32 Cs2 O56 61.3(3) 1_545 2_767
O33 Cs2 O56 121.5(2) . 2_767
O55 Cs2 O56 62.5(2) . 2_767
O23 Cs2 O56 139.9(2) . 2_767
O56 Cs2 O56 98.9(2) . 2_767
O32 Cs2 O55 70.4(2) 1_545 2_767
O33 Cs2 O55 166.5(2) . 2_767
O55 Cs2 O55 99.3(2) . 2_767
O23 Cs2 O55 74.3(2) . 2_767
O56 Cs2 O55 58.7(2) . 2_767
O56 Cs2 O55 66.3(2) 2_767 2_767
O32 Cs2 O39 74.0(2) 1_545 2_667
O33 Cs2 O39 51.4(2) . 2_667
O55 Cs2 O39 88.3(2) . 2_667
O23 Cs2 O39 133.2(2) . 2_667
O56 Cs2 O39 155.7(2) . 2_667
O56 Cs2 O39 85.2(2) 2_767 2_667
O55 Cs2 O39 141.9(2) 2_767 2_667
O32 Cs2 O35 137.4(2) 1_545 .
O33 Cs2 O35 44.4(2) . .
O55 Cs2 O35 96.5(2) . .
O23 Cs2 O35 51.8(2) . .
O56 Cs2 O35 76.3(2) . .
O56 Cs2 O35 158.7(2) 2_767 .
O55 Cs2 O35 124.49(19) 2_767 .
O39 Cs2 O35 91.12(19) 2_667 .
O32 Cs2 O50 69.5(2) 1_545 2_667
O33 Cs2 O50 78.7(2) . 2_667
O55 Cs2 O50 61.9(2) . 2_667
O23 Cs2 O50 174.2(2) . 2_667
O56 Cs2 O50 131.7(2) . 2_667
O56 Cs2 O50 45.9(2) 2_767 2_667
O55 Cs2 O50 111.33(19) 2_767 2_667
O39 Cs2 O50 41.19(18) 2_667 2_667
O35 Cs2 O50 123.00(18) . 2_667
O32 Cs2 P5 134.2(2) 1_545 .
O33 Cs2 P5 21.47(16) . .
O55 Cs2 P5 85.36(18) . .
O23 Cs2 P5 74.69(16) . .
O56 Cs2 P5 92.05(17) . .
O56 Cs2 P5 140.56(17) 2_767 .
O55 Cs2 P5 146.60(15) 2_767 .
O39 Cs2 P5 70.78(14) 2_667 .
O35 Cs2 P5 22.92(13) . .
O50 Cs2 P5 100.08(14) 2_667 .
O32 Cs2 C28 10.9(3) 1_545 1_545
O33 Cs2 C28 131.8(3) . 1_545
O55 Cs2 C28 115.2(3) . 1_545
O23 Cs2 C28 113.2(3) . 1_545
O56 Cs2 C28 120.2(3) . 1_545
O56 Cs2 C28 53.0(3) 2_767 1_545
O55 Cs2 C28 61.6(3) 2_767 1_545
O39 Cs2 C28 81.4(3) 2_667 1_545
O35 Cs2 C28 147.0(3) . 1_545
O50 Cs2 C28 69.5(2) 2_667 1_545
P5 Cs2 C28 145.0(2) . 1_545
O2 Cs3 O9 70.1(2) 1_455 .
O2 Cs3 O36 103.5(2) 1_455 2_677
O9 Cs3 O36 96.0(2) . 2_677
O2 Cs3 O57 113.9(2) 1_455 .
O9 Cs3 O57 70.6(2) . .
O36 Cs3 O57 131.5(2) 2_677 .
O2 Cs3 O12 56.9(2) 1_455 .
O9 Cs3 O12 57.4(2) . .
O36 Cs3 O12 149.9(2) 2_677 .
O57 Cs3 O12 57.3(2) . .
O2 Cs3 O52 97.2(2) 1_455 2_677
O9 Cs3 O52 163.1(2) . 2_677
O36 Cs3 O52 97.8(2) 2_677 2_677
O57 Cs3 O52 106.5(2) . 2_677
O12 Cs3 O52 106.6(2) . 2_677
O2 Cs3 C6 61.8(3) 1_455 1_455
O9 Cs3 C6 122.5(3) . 1_455
O36 Cs3 C6 68.2(3) 2_677 1_455
O57 Cs3 C6 157.9(3) . 1_455
O12 Cs3 C6 112.2(2) . 1_455
O52 Cs3 C6 55.3(2) 2_677 1_455
O2 Cs3 U1 3.32(15) 1_455 1_455
O9 Cs3 U1 69.35(16) . 1_455
O36 Cs3 U1 100.32(18) 2_677 1_455
O57 Cs3 U1 116.18(15) . 1_455
O12 Cs3 U1 59.47(15) . 1_455
O52 Cs3 U1 98.56(15) 2_677 1_455
C6 Cs3 U1 60.8(2) 1_455 1_455
O2 Cs3 U5 68.76(16) 1_455 .
O9 Cs3 U5 1.37(15) . .
O36 Cs3 U5 96.61(18) 2_677 .
O57 Cs3 U5 71.16(15) . .
O12 Cs3 U5 56.49(14) . .
O52 Cs3 U5 161.91(15) 2_677 .
C6 Cs3 U5 121.57(19) 1_455 .
U1 Cs3 U5 68.033(15) 1_455 .
O2 Cs3 U6 61.11(16) 1_455 .
O9 Cs3 U6 64.19(15) . .
O36 Cs3 U6 157.58(18) 2_677 .
O57 Cs3 U6 54.50(15) . .
O12 Cs3 U6 7.65(14) . .
O52 Cs3 U6 100.22(15) 2_677 .
C6 Cs3 U6 112.3(2) 1_455 .
U1 Cs3 U6 63.911(15) 1_455 .
U5 Cs3 U6 63.406(15) . .
O21 Cs4 O59 121.0(3) 2_766 .
O21 Cs4 O4 120.8(2) 2_766 .
O59 Cs4 O4 60.0(2) . .
O21 Cs4 O11 62.2(2) 2_766 .
O59 Cs4 O11 131.0(2) . .
O4 Cs4 O11 76.8(2) . .
O21 Cs4 O6 147.3(2) 2_766 .
O59 Cs4 O6 90.6(2) . .
O4 Cs4 O6 65.7(2) . .
O11 Cs4 O6 91.7(2) . .
O21 Cs4 O58 147.4(2) 2_766 .
O59 Cs4 O58 54.3(2) . .
O4 Cs4 O58 86.2(2) . .
O11 Cs4 O58 148.7(2) . .
O6 Cs4 O58 57.2(2) . .
O21 Cs4 C17 93.4(3) 2_766 .
O59 Cs4 C17 111.4(3) . .
O4 Cs4 C17 144.7(3) . .
O11 Cs4 C17 117.3(3) . .
O6 Cs4 C17 81.0(2) . .
O58 Cs4 C17 65.2(3) . .
O21 Cs4 C16 109.0(3) 2_766 .
O59 Cs4 C16 112.9(3) . .
O4 Cs4 C16 124.8(3) . .
O11 Cs4 C16 110.1(3) . .
O6 Cs4 C16 59.5(3) . .
O58 Cs4 C16 59.3(3) . .
C17 Cs4 C16 22.1(3) . .
O21 Cs4 C41 67.8(3) 2_766 .
O59 Cs4 C41 61.3(3) . .
O4 Cs4 C41 65.2(3) . .
O11 Cs4 C41 81.2(3) . .
O6 Cs4 C41 130.8(3) . .
O58 Cs4 C41 115.4(3) . .
C17 Cs4 C41 144.7(3) . .
C16 Cs4 C41 165.8(3) . .
O21 Cs4 U6 68.80(18) 2_766 .
O59 Cs4 U6 118.89(17) . .
O4 Cs4 U6 64.95(16) . .
O11 Cs4 U6 12.34(16) . .
O6 Cs4 U6 89.69(15) . .
O58 Cs4 U6 143.72(16) . .
C17 Cs4 U6 128.9(2) . .
C16 Cs4 U6 119.1(2) . .
C41 Cs4 U6 73.4(2) . .
O21 Cs4 U2 110.62(19) 2_766 .
O59 Cs4 U2 70.52(17) . .
O4 Cs4 U2 12.37(16) . .
O11 Cs4 U2 64.58(16) . .
O6 Cs4 U2 69.95(15) . .
O58 Cs4 U2 98.06(16) . .
C17 Cs4 U2 151.0(2) . .
C16 Cs4 U2 129.1(2) . .
C41 Cs4 U2 63.0(2) . .
U6 Cs4 U2 52.646(13) . .
O21 Cs4 U3 136.96(19) 2_766 .
O59 Cs4 U3 100.08(17) . .
O4 Cs4 U3 67.50(16) . .
O11 Cs4 U3 81.96(15) . .
O6 Cs4 U3 10.56(15) . .
O58 Cs4 U3 67.22(16) . .
C17 Cs4 U3 82.0(2) . .
C16 Cs4 U3 60.0(2) . .
C41 Cs4 U3 132.2(2) . .
U6 Cs4 U3 81.041(17) . .
U2 Cs4 U3 69.352(16) . .
O15 P1 O13 114.8(5) . .
O15 P1 O14 103.0(5) . .
O13 P1 O14 113.3(5) . .
O15 P1 C1 112.6(5) . .
O13 P1 C1 106.9(6) . .
O14 P1 C1 106.0(5) . .
O15 P1 U1 49.2(3) . .
O13 P1 U1 131.7(4) . .
O14 P1 U1 53.8(3) . .
C1 P1 U1 121.3(5) . .
O18 P2 O20 114.6(5) . .
O18 P2 O19 112.7(5) . .
O20 P2 O19 102.3(5) . .
O18 P2 C8 108.7(5) . .
O20 P2 C8 109.9(5) . .
O19 P2 C8 108.5(5) . .
O18 P2 U4 127.3(4) . .
O20 P2 U4 52.9(3) . .
O19 P2 U4 49.5(3) . .
C8 P2 U4 123.9(4) . .
O18 P2 Cs1 99.9(3) . .
O20 P2 Cs1 139.6(3) . .
O19 P2 Cs1 42.2(3) . .
C8 P2 Cs1 75.8(4) . .
U4 P2 Cs1 89.96(8) . .
O25 P3 O23 112.6(5) . .
O25 P3 O24 114.6(5) . .
O23 P3 O24 101.5(5) . .
O25 P3 C15 109.7(6) . .
O23 P3 C15 109.7(5) . .
O24 P3 C15 108.4(5) . .
O25 P3 U3 133.2(4) . .
O23 P3 U3 49.4(3) . .
O24 P3 U3 52.4(3) . .
C15 P3 U3 117.1(4) . .
O28 P4 O30 111.6(5) . .
O28 P4 O29 111.5(5) . .
O30 P4 O29 111.4(5) . .
O28 P4 C22 106.9(5) . .
O30 P4 C22 106.9(6) . .
O29 P4 C22 108.2(6) . .
O35 P5 O34 115.1(5) . .
O35 P5 O33 112.3(5) . .
O34 P5 O33 102.6(5) . .
O35 P5 C29 107.4(5) . .
O34 P5 C29 111.3(6) . .
O33 P5 C29 108.0(5) . .
O35 P5 U6 121.4(4) . .
O34 P5 U6 54.8(3) . .
O33 P5 U6 48.7(3) . .
C29 P5 U6 130.7(4) . .
O35 P5 Cs2 66.6(3) . .
O34 P5 Cs2 126.5(4) . .
O33 P5 Cs2 45.8(3) . .
C29 P5 Cs2 118.9(5) . .
U6 P5 Cs2 78.08(8) . .
O38 P6 O40 113.6(5) . .
O38 P6 O49 113.7(5) . .
O40 P6 O49 102.6(5) . .
O38 P6 C36 108.5(6) . .
O40 P6 C36 108.8(6) . .
O49 P6 C36 109.3(6) . .
O38 P6 U2 127.6(4) . .
O40 P6 U2 48.5(3) . .
O49 P6 U2 54.2(3) . .
C36 P6 U2 123.7(5) . .
O38 P6 Cs1 51.9(3) . 1_455
O40 P6 Cs1 72.5(3) . 1_455
O49 P6 Cs1 156.0(4) . 1_455
C36 P6 Cs1 94.3(5) . 1_455
U2 P6 Cs1 115.79(10) . 1_455
O45 P7 O44 112.9(5) . .
O45 P7 O43 112.3(5) . .
O44 P7 O43 109.2(5) . .
O45 P7 C43 106.6(5) . .
O44 P7 C43 107.0(5) . .
O43 P7 C43 108.6(5) . .
O39 P8 O50 113.1(5) . .
O39 P8 O48 114.5(5) . .
O50 P8 O48 101.8(5) . .
O39 P8 C50 108.2(5) . .
O50 P8 C50 109.6(6) . .
O48 P8 C50 109.5(5) . .
O39 P8 U5 133.3(4) . .
O50 P8 U5 49.8(3) . .
O48 P8 U5 52.2(3) . .
C50 P8 U5 118.5(4) . .
O39 P8 Cs2 54.7(3) . 2_667
O50 P8 Cs2 61.1(3) . 2_667
O48 P8 Cs2 139.7(3) . 2_667
C50 P8 Cs2 110.6(4) . 2_667
U5 P8 Cs2 103.77(9) . 2_667
U1 O1 Cs1 99.9(3) . .
U1 O2 Cs3 171.0(4) . 1_655
U2 O4 Cs4 145.9(4) . .
U3 O6 Cs4 150.4(4) . .
U5 O9 Cs3 176.2(4) . .
U6 O11 Cs4 145.4(4) . .
U6 O12 Cs3 158.1(4) . .
P1 O13 U4 160.5(5) . .
P1 O14 U3 149.0(5) . .
P1 O14 U1 95.9(4) . .
U3 O14 U1 115.1(3) . .
P1 O15 U1 102.8(4) . .
P1 O15 Cs1 124.3(4) . .
U1 O15 Cs1 96.4(2) . .
P2 O18 U2 161.9(5) . 2_776
P2 O19 U4 101.7(4) . .
P2 O19 Cs1 118.4(4) . .
U4 O19 Cs1 135.6(3) . .
P2 O20 U4 147.0(5) . 2_776
P2 O20 U4 98.0(4) . .
U4 O20 U4 114.7(3) 2_776 .
C14 O21 Cs4 173.2(9) . 2_766
P3 O23 U3 102.4(4) . .
P3 O23 Cs2 135.3(5) . .
U3 O23 Cs2 121.3(3) . .
P3 O24 U1 147.6(5) . .
P3 O24 U3 98.7(4) . .
U1 O24 U3 113.3(3) . .
P3 O25 U5 159.1(5) . 1_655
P4 O28 U2 150.4(5) . .
P4 O29 U3 159.3(5) . .
P4 O30 U4 147.4(5) . .
C28 O32 Cs2 141.4(10) . 1_565
P5 O33 U6 102.8(4) . .
P5 O33 Cs2 112.7(4) . .
U6 O33 Cs2 109.7(3) . .
P5 O34 U2 148.7(5) . .
P5 O34 U6 96.2(4) . .
U2 O34 U6 113.3(3) . .
P5 O35 U3 158.3(5) . .
P5 O35 Cs2 90.5(4) . .
U3 O35 Cs2 110.9(3) . .
C35 O36 Cs3 162.4(10) . 2_677
P6 O38 U1 152.6(5) . 1_455
P6 O38 Cs1 106.9(4) . 1_455
U1 O38 Cs1 99.7(3) 1_455 1_455
P8 O39 U6 155.5(5) . 2_667
P8 O39 Cs2 104.9(4) . 2_667
U6 O39 Cs2 97.3(2) 2_667 2_667
P6 O40 U2 103.1(4) . .
P6 O40 Cs1 84.9(3) . 1_455
U2 O40 Cs1 151.8(3) . 1_455
C42 O42 Cs1 155.5(11) . 2_766
P7 O43 U6 129.1(5) . .
P7 O44 U5 155.9(5) . .
P7 O45 U1 159.9(5) . 1_455
P8 O48 U5 144.6(5) . 2_667
P8 O48 U5 98.8(4) . .
U5 O48 U5 116.5(3) 2_667 .
P6 O49 U6 149.2(5) . .
P6 O49 U2 96.2(4) . .
U6 O49 U2 114.6(3) . .
P8 O50 U5 101.7(4) . .
P8 O50 Cs2 97.5(4) . 2_667
U5 O50 Cs2 140.6(3) . 2_667
C56 O52 Cs3 166.0(9) . 2_677
Cs1 O53 Cs1 99.6(3) . 2_876
Cs1 O54 Cs1 88.1(2) . 2_876
Cs2 O55 Cs2 80.7(2) . 2_767
Cs2 O56 Cs2 81.1(2) . 2_767
C6 C1 C2 119.0(12) . .
C6 C1 P1 121.9(10) . .
C2 C1 P1 118.8(10) . .
C3 C2 C1 121.2(13) . .
C3 C2 H2A 119.4 . .
C1 C2 H2A 119.4 . .
C4 C3 C2 119.3(13) . .
C4 C3 H3A 120.4 . .
C2 C3 H3A 120.4 . .
C3 C4 C5 121.1(13) . .
C3 C4 C7 118.5(13) . .
C5 C4 C7 120.4(12) . .
C6 C5 C4 119.3(13) . .
C6 C5 H5A 120.3 . .
C4 C5 H5A 120.3 . .
C1 C6 C5 120.0(13) . .
C1 C6 Cs3 135.6(9) . 1_655
C5 C6 Cs3 86.6(8) . 1_655
C1 C6 H6A 120.0 . .
C5 C6 H6A 120.0 . .
Cs3 C6 H6A 49.1 1_655 .
O16 C7 O17 124.4(13) . .
O16 C7 C4 121.8(13) . .
O17 C7 C4 113.6(12) . .
C9 C8 C13 119.4(12) . .
C9 C8 P2 118.1(10) . .
C13 C8 P2 122.5(10) . .
C10 C9 C8 119.8(12) . .
C10 C9 Cs1 110.5(8) . .
C8 C9 Cs1 89.2(8) . .
C10 C9 H9A 120.1 . .
C8 C9 H9A 120.1 . .
Cs1 C9 H9A 70.4 . .
C11 C10 C9 120.2(12) . .
C11 C10 H10A 119.9 . .
C9 C10 H10A 119.9 . .
C12 C11 C10 121.3(13) . .
C12 C11 C14 117.2(12) . .
C10 C11 C14 121.5(12) . .
C11 C12 C13 119.6(12) . .
C11 C12 H12A 120.2 . .
C13 C12 H12A 120.2 . .
C12 C13 C8 119.6(12) . .
C12 C13 H13A 120.2 . .
C8 C13 H13A 120.2 . .
O21 C14 O22 123.8(13) . .
O21 C14 C11 123.4(12) . .
O22 C14 C11 112.8(11) . .
C20 C15 C16 120.2(12) . .
C20 C15 P3 120.7(10) . .
C16 C15 P3 119.0(10) . .
C17 C16 C15 118.6(13) . .
C17 C16 Cs4 78.4(7) . .
C15 C16 Cs4 124.4(8) . .
C17 C16 H16A 120.7 . .
C15 C16 H16A 120.7 . .
Cs4 C16 H16A 69.1 . .
C18 C17 C16 120.0(13) . .
C18 C17 Cs4 124.9(9) . .
C16 C17 Cs4 79.5(7) . .
C18 C17 H17A 120.0 . .
C16 C17 H17A 120.0 . .
Cs4 C17 H17A 67.0 . .
C17 C18 C19 122.4(13) . .
C17 C18 C21 116.4(12) . .
C19 C18 C21 121.1(12) . .
C18 C19 C20 119.4(13) . .
C18 C19 H19A 120.3 . .
C20 C19 H19A 120.3 . .
C19 C20 C15 119.1(13) . .
C19 C20 H20A 120.5 . .
C15 C20 H20A 120.5 . .
O27 C21 O26 121.7(13) . .
O27 C21 C18 123.4(13) . .
O26 C21 C18 114.9(12) . .
C23 C22 C27 121.0(13) . .
C23 C22 P4 122.8(11) . .
C27 C22 P4 116.1(10) . .
C22 C23 C24 120.1(13) . .
C22 C23 H23A 119.9 . .
C24 C23 H23A 119.9 . .
C23 C24 C25 120.7(14) . .
C23 C24 H24A 119.7 . .
C25 C24 H24A 119.7 . .
C26 C25 C24 120.3(13) . .
C26 C25 C28 120.0(13) . .
C24 C25 C28 119.5(13) . .
C25 C26 C27 119.2(13) . .
C25 C26 H26A 120.4 . .
C27 C26 H26A 120.4 . .
C26 C27 C22 118.5(13) . .
C26 C27 H27A 120.8 . .
C22 C27 H27A 120.8 . .
O32 C28 O31 124.3(14) . .
O32 C28 C25 122.9(14) . .
O31 C28 C25 112.6(13) . .
O32 C28 Cs2 27.7(7) . 1_565
O31 C28 Cs2 99.8(9) . 1_565
C25 C28 Cs2 146.1(10) . 1_565
C30 C29 C34 119.3(13) . .
C30 C29 P5 119.3(11) . .
C34 C29 P5 121.1(10) . .
C29 C30 C31 122.7(13) . .
C29 C30 H30A 118.6 . .
C31 C30 H30A 118.6 . .
C32 C31 C30 118.7(13) . .
C32 C31 H31A 120.7 . .
C30 C31 H31A 120.7 . .
C31 C32 C33 119.0(13) . .
C31 C32 C35 121.9(13) . .
C33 C32 C35 119.0(13) . .
C32 C33 C34 120.7(13) . .
C32 C33 H33A 119.7 . .
C34 C33 H33A 119.7 . .
C29 C34 C33 119.6(13) . .
C29 C34 H34A 120.2 . .
C33 C34 H34A 120.2 . .
O36 C35 O37 125.0(14) . .
O36 C35 C32 122.6(14) . .
O37 C35 C32 112.3(12) . .
C41 C36 C37 118.5(13) . .
C41 C36 P6 120.5(11) . .
C37 C36 P6 120.9(10) . .
C38 C37 C36 121.4(14) . .
C38 C37 H37A 119.3 . .
C36 C37 H37A 119.3 . .
C37 C38 C39 119.5(14) . .
C37 C38 H38A 120.2 . .
C39 C38 H38A 120.2 . .
C40 C39 C38 119.1(14) . .
C40 C39 C42 122.0(14) . .
C38 C39 C42 118.9(14) . .
C39 C40 C41 121.0(14) . .
C39 C40 H40A 119.5 . .
C41 C40 H40A 119.5 . .
C40 C41 C36 120.3(14) . .
C40 C41 Cs4 90.2(9) . .
C36 C41 Cs4 118.2(9) . .
C40 C41 H41A 119.8 . .
C36 C41 H41A 119.8 . .
Cs4 C41 H41A 61.5 . .
O42 C42 O41 126.0(16) . .
O42 C42 C39 122.8(15) . .
O41 C42 C39 111.0(14) . .
C44 C43 C48 119.2(12) . .
C44 C43 P7 121.3(10) . .
C48 C43 P7 119.5(10) . .
C43 C44 C45 120.3(13) . .
C43 C44 H44A 119.8 . .
C45 C44 H44A 119.8 . .
C46 C45 C44 120.6(14) . .
C46 C45 H45A 119.7 . .
C44 C45 H45A 119.7 . .
C45 C46 C47 118.9(13) . .
C45 C46 C49 120.2(14) . .
C47 C46 C49 120.7(13) . .
C46 C47 C48 121.0(13) . .
C46 C47 H47A 119.5 . .
C48 C47 H47A 119.5 . .
C43 C48 C47 119.8(13) . .
C43 C48 H48A 120.1 . .
C47 C48 H48A 120.1 . .
O47 C49 O46 125.1(14) . .
O47 C49 C46 121.5(14) . .
O46 C49 C46 113.4(13) . .
C55 C50 C51 119.4(12) . .
C55 C50 P8 120.2(10) . .
C51 C50 P8 120.4(10) . .
C52 C51 C50 119.6(12) . .
C52 C51 H51A 120.2 . .
C50 C51 H51A 120.2 . .
C53 C52 C51 122.0(13) . .
C53 C52 H52A 119.0 . .
C51 C52 H52A 119.0 . .
C52 C53 C54 117.8(12) . .
C52 C53 C56 118.9(12) . .
C54 C53 C56 123.3(12) . .
C55 C54 C53 121.2(12) . .
C55 C54 H54A 119.4 . .
C53 C54 H54A 119.4 . .
C50 C55 C54 119.9(13) . .
C50 C55 H55A 120.0 . .
C54 C55 H55A 120.0 . .
O52 C56 O51 123.9(13) . .
O52 C56 C53 124.8(13) . .
O51 C56 C53 111.1(12) . .

loop_
_geom_bond_atom_site_label_1
_geom_bond_atom_site_label_2
_geom_bond_distance
_geom_bond_site_symmetry_2
U1 O1 1.773(8) .
U1 O2 1.788(8) .
U1 O45 2.265(8) 1_655
U1 O38 2.330(8) 1_655
U1 O15 2.402(8) .
U1 O24 2.403(8) .
U1 O14 2.512(8) .
U2 O3 1.793(8) .
U2 O4 1.794(9) .
U2 O28 2.233(8) .
U2 O18 2.301(8) 2_776
U2 O34 2.395(9) .
U2 O40 2.397(8) .
U2 O49 2.543(8) .
U3 O6 1.774(8) .
U3 O5 1.777(8) .
U3 O29 2.237(9) .
U3 O35 2.332(8) .
U3 O14 2.371(8) .
U3 O23 2.455(8) .
U3 O24 2.531(8) .
U4 O8 1.779(8) .
U4 O7 1.805(9) .
U4 O30 2.252(8) .
U4 O13 2.255(8) .
U4 O20 2.381(8) 2_776
U4 O19 2.443(8) .
U4 O20 2.533(8) .
U5 O9 1.772(8) .
U5 O10 1.790(8) .
U5 O44 2.255(8) .
U5 O25 2.311(9) 1_455
U5 O48 2.403(8) 2_667
U5 O50 2.448(8) .
U5 O48 2.508(8) .
U6 O12 1.765(8) .
U6 O11 1.765(8) .
U6 O43 2.328(8) .
U6 O39 2.334(8) 2_667
U6 O49 2.397(8) .
U6 O33 2.421(8) .
U6 O34 2.581(8) .
Cs1 O19 3.138(8) .
Cs1 O53 3.187(10) .
Cs1 O38 3.254(9) 1_655
Cs1 O15 3.320(8) .
Cs1 O53 3.327(10) 2_876
Cs1 O54 3.498(9) .
Cs1 O42 3.526(11) 2_766
Cs1 O1 3.635(8) .
Cs1 O54 3.658(9) 2_876
Cs1 O40 3.787(8) 1_655
Cs2 O32 2.906(10) 1_545
Cs2 O33 3.007(8) .
Cs2 O55 3.034(9) .
Cs2 O23 3.145(8) .
Cs2 O56 3.216(9) .
Cs2 O56 3.304(9) 2_767
Cs2 O55 3.489(9) 2_767
Cs2 O39 3.505(8) 2_667
Cs2 O35 3.550(8) .
Cs2 O50 3.662(8) 2_667
Cs3 O2 3.046(8) 1_455
Cs3 O9 3.110(8) .
Cs3 O36 3.156(10) 2_677
Cs3 O57 3.265(9) .
Cs3 O12 3.267(8) .
Cs3 O52 3.375(9) 2_677
Cs4 O21 2.956(9) 2_766
Cs4 O59 3.084(9) .
Cs4 O4 3.096(9) .
Cs4 O11 3.125(8) .
Cs4 O6 3.151(8) .
Cs4 O58 3.294(9) .
P1 O15 1.490(8) .
P1 O13 1.520(9) .
P1 O14 1.570(9) .
P1 C1 1.785(13) .
P2 O18 1.500(9) .
P2 O20 1.548(8) .
P2 O19 1.549(9) .
P2 C8 1.792(13) .
P3 O25 1.515(9) .
P3 O23 1.529(9) .
P3 O24 1.547(8) .
P3 C15 1.812(13) .
P4 O28 1.516(9) .
P4 O30 1.528(9) .
P4 O29 1.542(9) .
P4 C22 1.805(14) .
P5 O35 1.506(8) .
P5 O34 1.532(9) .
P5 O33 1.535(9) .
P5 C29 1.798(13) .
P6 O38 1.492(9) .
P6 O40 1.523(9) .
P6 O49 1.551(9) .
P6 C36 1.789(14) .
P6 Cs1 3.955(4) 1_455
P7 O45 1.522(9) .
P7 O44 1.526(9) .
P7 O43 1.538(9) .
P7 C43 1.786(13) .
P8 O39 1.496(9) .
P8 O50 1.530(8) .
P8 O48 1.541(8) .
P8 C50 1.802(13) .
O2 Cs3 3.046(8) 1_655
O16 C7 1.233(15) .
O17 C7 1.336(15) .
O18 U2 2.301(8) 2_776
O20 U4 2.381(8) 2_776
O21 C14 1.198(15) .
O21 Cs4 2.956(9) 2_766
O22 C14 1.335(15) .
O25 U5 2.311(8) 1_655
O26 C21 1.316(16) .
O27 C21 1.212(15) .
O31 C28 1.333(17) .
O32 C28 1.182(16) .
O32 Cs2 2.906(10) 1_565
O36 C35 1.191(16) .
O36 Cs3 3.156(10) 2_677
O37 C35 1.322(16) .
O38 U1 2.330(8) 1_455
O38 Cs1 3.254(9) 1_455
O39 U6 2.334(8) 2_667
O39 Cs2 3.505(8) 2_667
O40 Cs1 3.787(8) 1_455
O41 C42 1.317(18) .
O42 C42 1.198(18) .
O42 Cs1 3.526(11) 2_766
O45 U1 2.265(8) 1_455
O46 C49 1.336(17) .
O47 C49 1.215(17) .
O48 U5 2.403(8) 2_667
O50 Cs2 3.662(8) 2_667
O51 C56 1.347(16) .
O52 C56 1.193(15) .
O52 Cs3 3.375(9) 2_677
O53 Cs1 3.327(10) 2_876
O54 Cs1 3.658(9) 2_876
O55 Cs2 3.489(9) 2_767
O56 Cs2 3.304(9) 2_767
C1 C6 1.391(17) .
C1 C2 1.409(18) .
C2 C3 1.390(17) .
C2 H2A 0.9500 .
C3 C4 1.364(17) .
C3 H3A 0.9500 .
C4 C5 1.414(18) .
C4 C7 1.508(18) .
C5 C6 1.399(18) .
C5 H5A 0.9500 .
C6 Cs3 3.859(14) 1_655
C6 H6A 0.9500 .
C8 C9 1.406(17) .
C8 C13 1.406(16) .
C9 C10 1.387(17) .
C9 H9A 0.9500 .
C10 C11 1.381(17) .
C10 H10A 0.9500 .
C11 C12 1.373(17) .
C11 C14 1.517(18) .
C12 C13 1.406(17) .
C12 H12A 0.9500 .
C13 H13A 0.9500 .
C15 C20 1.399(17) .
C15 C16 1.410(18) .
C16 C17 1.394(17) .
C16 H16A 0.9500 .
C17 C18 1.357(17) .
C17 H17A 0.9500 .
C18 C19 1.364(18) .
C18 C21 1.531(18) .
C19 C20 1.398(17) .
C19 H19A 0.9500 .
C20 H20A 0.9500 .
C22 C23 1.357(18) .
C22 C27 1.432(18) .
C23 C24 1.360(17) .
C23 H23A 0.9500 .
C24 C25 1.401(18) .
C24 H24A 0.9500 .
C25 C26 1.385(18) .
C25 C28 1.525(19) .
C26 C27 1.394(18) .
C26 H26A 0.9500 .
C27 H27A 0.9500 .
C28 Cs2 3.901(15) 1_565
C29 C30 1.350(17) .
C29 C34 1.378(18) .
C30 C31 1.410(17) .
C30 H30A 0.9500 .
C31 C32 1.380(18) .
C31 H31A 0.9500 .
C32 C33 1.398(18) .
C32 C35 1.506(19) .
C33 C34 1.411(18) .
C33 H33A 0.9500 .
C34 H34A 0.9500 .
C36 C41 1.393(18) .
C36 C37 1.404(18) .
C37 C38 1.359(18) .
C37 H37A 0.9500 .
C38 C39 1.420(19) .
C38 H38A 0.9500 .
C39 C40 1.378(19) .
C39 C42 1.53(2) .
C40 C41 1.379(19) .
C40 H40A 0.9500 .
C41 H41A 0.9500 .
C43 C44 1.387(17) .
C43 C48 1.389(17) .
C44 C45 1.395(18) .
C44 H44A 0.9500 .
C45 C46 1.379(19) .
C45 H45A 0.9500 .
C46 C47 1.387(18) .
C46 C49 1.495(19) .
C47 C48 1.391(17) .
C47 H47A 0.9500 .
C48 H48A 0.9500 .
C50 C55 1.385(17) .
C50 C51 1.403(17) .
C51 C52 1.401(17) .
C51 H51A 0.9500 .
C52 C53 1.371(17) .
C52 H52A 0.9500 .
C53 C54 1.410(17) .
C53 C56 1.508(18) .
C54 C55 1.399(17) .
C54 H54A 0.9500 .
C55 H55A 0.9500 .
